data_4032548
loop_
_publ_author_name
'Li, Pan'
'Zhao, Jingjing'
'Li, Xinjian'
'Li, Fuwei'

_publ_section_title
;
 Alkali-Induced Ring-Opening of 2-Amidodihydrofuran and
 Manganese-Catalyzed Aerobic Dehydrogenation Annulation: Access&#x00A0;to
 Functionalized Oxazole.
;
_journal_issue 9
_journal_name_full 'The Journal of organic chemistry'
_journal_page_first 4569
_journal_page_last 4577
_journal_paper_doi 10.1021/acs.joc.7b00112
_journal_volume 82
_journal_year 2017
_chemical_formula_sum 'C14 H15 N O3'
_chemical_formula_weight 245.27
_chemical_name_systematic
; 
 ? 
;
_space_group_IT_number 14
_symmetry_cell_setting monoclinic
_symmetry_space_group_name_Hall '-P 2ybc'
_symmetry_space_group_name_H-M 'P 1 21/c 1'
_atom_sites_solution_hydrogens geom
_atom_sites_solution_primary direct
_atom_sites_solution_secondary difmap
_audit_creation_method SHELXL-97
_cell_angle_alpha 90.00
_cell_angle_beta 100.818(2)
_cell_angle_gamma 90.00
_cell_formula_units_Z 4
_cell_length_a 13.7908(19)
_cell_length_b 13.2366(18)
_cell_length_c 7.7897(11)
_cell_measurement_temperature 296(2)
_cell_volume 1396.7(3)
_computing_cell_refinement 'Bruker SMART'
_computing_data_collection 'Bruker SMART APEX II'
_computing_data_reduction 'Bruker SMART'
_computing_structure_refinement 'SHELXL-97 (Sheldrick, 2008)'
_computing_structure_solution 'SHELXS-97 (Sheldrick, 2008)'
_diffrn_ambient_temperature 296(2)
_diffrn_measured_fraction_theta_full 1.000
_diffrn_measured_fraction_theta_max 1.000
_diffrn_measurement_device_type 'Bruker APEX II area detector'
_diffrn_measurement_method '\w scans'
_diffrn_radiation_monochromator graphite
_diffrn_radiation_source 'fine-focus sealed tube'
_diffrn_radiation_type MoK\a
_diffrn_radiation_wavelength 0.71073
_diffrn_reflns_av_R_equivalents 0.0252
_diffrn_reflns_av_sigmaI/netI 0.0286
_diffrn_reflns_limit_h_max 15
_diffrn_reflns_limit_h_min -16
_diffrn_reflns_limit_k_max 15
_diffrn_reflns_limit_k_min -15
_diffrn_reflns_limit_l_max 8
_diffrn_reflns_limit_l_min -9
_diffrn_reflns_number 6972
_diffrn_reflns_theta_full 24.98
_diffrn_reflns_theta_max 24.98
_diffrn_reflns_theta_min 1.50
_exptl_absorpt_coefficient_mu 0.082
_exptl_absorpt_correction_T_max 0.9789
_exptl_absorpt_correction_T_min 0.9757
_exptl_absorpt_correction_type multi-scan
_exptl_absorpt_process_details SADABS
_exptl_crystal_colour colorless
_exptl_crystal_density_diffrn 1.166
_exptl_crystal_density_method 'not measured'
_exptl_crystal_description block
_exptl_crystal_F_000 520
_exptl_crystal_size_max 0.30
_exptl_crystal_size_mid 0.28
_exptl_crystal_size_min 0.26
_refine_diff_density_max 0.284
_refine_diff_density_min -0.177
_refine_diff_density_rms 0.036
_refine_ls_extinction_coef 0.043(2)
_refine_ls_extinction_expression Fc^*^=kFc[1+0.001xFc^2^\l^3^/sin(2\q)]^-1/4^
_refine_ls_extinction_method SHELXL
_refine_ls_goodness_of_fit_ref 1.011
_refine_ls_hydrogen_treatment mixed
_refine_ls_matrix_type full
_refine_ls_number_parameters 165
_refine_ls_number_reflns 2461
_refine_ls_number_restraints 0
_refine_ls_restrained_S_all 1.011
_refine_ls_R_factor_all 0.0728
_refine_ls_R_factor_gt 0.0555
_refine_ls_shift/su_max 0.000
_refine_ls_shift/su_mean 0.000
_refine_ls_structure_factor_coef Fsqd
_refine_ls_weighting_details 'calc w=1/[\s^2^(Fo^2^)+(0.0200P)^2^+0.9000P] where P=(Fo^2^+2Fc^2^)/3'
_refine_ls_weighting_scheme calc
_refine_ls_wR_factor_gt 0.1168
_refine_ls_wR_factor_ref 0.1270
_reflns_number_gt 1817
_reflns_number_total 2461
_reflns_threshold_expression >2sigma(I)
_cod_data_source_file jo7b00112_si_002.cif
_cod_data_source_block 1
_cod_depositor_comments
;
The following automatic conversions were performed:

'_symmetry_cell_setting' value 'Monoclinic' changed to 'monoclinic'
according to
/home/data/users/saulius/crontab/automatic-downloads/current/ACS/lib/dictionaries/cif_core.dic
dictionary named 'cif_core.dic' version 2.4.2 from 2011-04-26.

'_exptl_absorpt_correction_type' value 'Multi-scan' changed to
'multi-scan' according to
/home/data/users/saulius/crontab/automatic-downloads/current/ACS/lib/dictionaries/cif_core.dic
dictionary named 'cif_core.dic' version 2.4.2 from 2011-04-26.

Automatic conversion script
Id: cif_fix_values 4973 2017-02-22 13:04:09Z antanas 
;
_cod_original_sg_symbol_H-M P2(1)/c
_cod_database_code 4032548

loop_
_symmetry_equiv_pos_as_xyz
'x, y, z'
'-x, y+1/2, -z+1/2'
'-x, -y, -z'
'x, -y-1/2, z-1/2'

loop_
_atom_site_label
_atom_site_type_symbol
_atom_site_fract_x
_atom_site_fract_y
_atom_site_fract_z
_atom_site_U_iso_or_equiv
_atom_site_adp_type
_atom_site_occupancy
_atom_site_symmetry_multiplicity
_atom_site_calc_flag
_atom_site_refinement_flags
O1 O 0.04026(11) 0.86062(13) 0.1633(2) 0.0732(5) Uani 1 1 d .
O2 O 0.42229(15) 0.92115(18) 0.2371(4) 0.1332(10) Uani 1 1 d .
O3 O 0.33961(17) 1.05841(17) 0.1460(4) 0.1310(10) Uani 1 1 d .
C1 C 0.29844(17) 0.5805(2) 0.1154(4) 0.0800(8) Uani 1 1 d .
H1 H 0.3514 0.6224 0.1064 0.096 Uiso 1 1 calc R
C2 C 0.3143(2) 0.4788(2) 0.1431(5) 0.1013(10) Uani 1 1 d .
H2 H 0.3776 0.4525 0.1527 0.122 Uiso 1 1 calc R
C3 C 0.2369(2) 0.4160(2) 0.1564(4) 0.1022(10) Uani 1 1 d .
H3 H 0.2477 0.3473 0.1767 0.123 Uiso 1 1 calc R
C4 C 0.1437(2) 0.4551(2) 0.1397(4) 0.0886(8) Uani 1 1 d .
H4 H 0.0909 0.4128 0.1482 0.106 Uiso 1 1 calc R
C5 C 0.12786(17) 0.5564(2) 0.1106(3) 0.0704(7) Uani 1 1 d .
H5 H 0.0640 0.5818 0.0972 0.084 Uiso 1 1 calc R
C6 C 0.20489(15) 0.62158(18) 0.1007(3) 0.0599(6) Uani 1 1 d .
C7 C 0.18911(15) 0.73169(18) 0.0791(3) 0.0582(6) Uani 1 1 d .
C8 C 0.03103(16) 0.82271(18) 0.0172(3) 0.0616(6) Uani 1 1 d .
C9 C -0.05885(17) 0.8444(2) -0.1206(3) 0.0807(8) Uani 1 1 d .
H9A H -0.1171 0.8373 -0.0709 0.121 Uiso 1 1 calc R
H9B H -0.0615 0.7975 -0.2155 0.121 Uiso 1 1 calc R
H9C H -0.0551 0.9120 -0.1632 0.121 Uiso 1 1 calc R
C10 C 0.25357(16) 0.79958(19) 0.1537(3) 0.0665(6) Uani 1 1 d .
H10 H 0.3089 0.7748 0.2289 0.080 Uiso 1 1 calc R
C11 C 0.24786(17) 0.91092(19) 0.1315(3) 0.0741(7) Uani 1 1 d .
H11A H 0.2052 0.9383 0.2058 0.089 Uiso 1 1 calc R
H11B H 0.2184 0.9265 0.0113 0.089 Uiso 1 1 calc R
C12 C 0.3466(2) 0.9607(2) 0.1756(4) 0.0869(8) Uani 1 1 d .
C13 C 0.4322(4) 1.1153(4) 0.1901(10) 0.236(4) Uani 1 1 d .
H13 H 0.4858 1.0914 0.2704 0.284 Uiso 1 1 calc R
C14 C 0.4343(4) 1.1913(5) 0.1194(11) 0.256(4) Uani 1 1 d .
H14A H 0.3794 1.2131 0.0398 0.307 Uiso 1 1 calc R
H14B H 0.4909 1.2310 0.1418 0.307 Uiso 1 1 calc R
N1 N 0.09798(12) 0.76022(14) -0.0296(2) 0.0607(5) Uani 1 1 d .
H1A H 0.0850 0.7353 -0.1333 0.073 Uiso 1 1 calc R

loop_
_atom_site_aniso_label
_atom_site_aniso_U_11
_atom_site_aniso_U_22
_atom_site_aniso_U_33
_atom_site_aniso_U_23
_atom_site_aniso_U_13
_atom_site_aniso_U_12
O1 0.0665(10) 0.0899(12) 0.0632(10) -0.0025(9) 0.0119(8) 0.0155(9)
O2 0.0593(12) 0.1085(18) 0.223(3) 0.0126(18) 0.0045(15) -0.0059(12)
O3 0.1007(17) 0.0854(16) 0.189(3) 0.0165(16) -0.0177(15) -0.0230(13)
C1 0.0529(14) 0.0779(18) 0.107(2) 0.0068(15) 0.0090(13) 0.0035(12)
C2 0.0634(17) 0.084(2) 0.151(3) 0.011(2) 0.0062(17) 0.0155(15)
C3 0.081(2) 0.0745(19) 0.142(3) 0.0166(19) -0.0014(18) 0.0021(16)
C4 0.0706(17) 0.0822(19) 0.109(2) 0.0100(17) 0.0073(15) -0.0106(15)
C5 0.0523(13) 0.0813(18) 0.0755(16) 0.0011(13) 0.0066(11) -0.0004(12)
C6 0.0488(12) 0.0730(15) 0.0560(13) 0.0011(11) 0.0050(9) 0.0029(11)
C7 0.0465(11) 0.0748(15) 0.0525(12) 0.0018(11) 0.0074(9) 0.0038(11)
C8 0.0536(13) 0.0712(15) 0.0598(14) 0.0071(12) 0.0103(10) 0.0044(11)
C9 0.0612(14) 0.100(2) 0.0758(16) 0.0095(15) 0.0003(12) 0.0173(14)
C10 0.0522(13) 0.0758(16) 0.0683(15) 0.0031(12) 0.0030(11) 0.0024(12)
C11 0.0595(14) 0.0767(17) 0.0825(17) 0.0008(14) 0.0037(12) -0.0022(12)
C12 0.0667(17) 0.082(2) 0.110(2) 0.0018(17) 0.0114(15) -0.0068(15)
C13 0.138(4) 0.117(4) 0.404(10) 0.081(5) -0.077(5) -0.077(3)
C14 0.159(5) 0.175(6) 0.394(11) 0.039(6) -0.048(5) -0.086(5)
N1 0.0522(10) 0.0771(13) 0.0504(10) 0.0003(9) 0.0036(8) 0.0071(9)

loop_
_atom_type_symbol
_atom_type_description
_atom_type_scat_dispersion_real
_atom_type_scat_dispersion_imag
_atom_type_scat_source
C C 0.0033 0.0016 'International Tables Vol C Tables 4.2.6.8 and 6.1.1.4'
H H 0.0000 0.0000 'International Tables Vol C Tables 4.2.6.8 and 6.1.1.4'
N N 0.0061 0.0033 'International Tables Vol C Tables 4.2.6.8 and 6.1.1.4'
O O 0.0106 0.0060 'International Tables Vol C Tables 4.2.6.8 and 6.1.1.4'

loop_
_geom_angle_atom_site_label_1
_geom_angle_atom_site_label_2
_geom_angle_atom_site_label_3
_geom_angle
C12 O3 C13 115.6(3)
C2 C1 C6 121.0(3)
C2 C1 H1 119.5
C6 C1 H1 119.5
C3 C2 C1 120.2(3)
C3 C2 H2 119.9
C1 C2 H2 119.9
C4 C3 C2 119.6(3)
C4 C3 H3 120.2
C2 C3 H3 120.2
C3 C4 C5 120.2(3)
C3 C4 H4 119.9
C5 C4 H4 119.9
C4 C5 C6 121.3(2)
C4 C5 H5 119.3
C6 C5 H5 119.3
C5 C6 C1 117.7(2)
C5 C6 C7 121.5(2)
C1 C6 C7 120.7(2)
C10 C7 N1 121.7(2)
C10 C7 C6 123.3(2)
N1 C7 C6 115.00(19)
O1 C8 N1 123.2(2)
O1 C8 C9 120.7(2)
N1 C8 C9 116.1(2)
C8 C9 H9A 109.5
C8 C9 H9B 109.5
H9A C9 H9B 109.5
C8 C9 H9C 109.5
H9A C9 H9C 109.5
H9B C9 H9C 109.5
C7 C10 C11 127.4(2)
C7 C10 H10 116.3
C11 C10 H10 116.3
C10 C11 C12 112.6(2)
C10 C11 H11A 109.1
C12 C11 H11A 109.1
C10 C11 H11B 109.1
C12 C11 H11B 109.1
H11A C11 H11B 107.8
O2 C12 O3 122.3(3)
O2 C12 C11 126.5(3)
O3 C12 C11 111.1(3)
C14 C13 O3 115.9(5)
C14 C13 H13 122.1
O3 C13 H13 122.1
C13 C14 H14A 120.0
C13 C14 H14B 120.0
H14A C14 H14B 120.0
C8 N1 C7 125.22(19)
C8 N1 H1A 117.4
C7 N1 H1A 117.4

loop_
_geom_bond_atom_site_label_1
_geom_bond_atom_site_label_2
_geom_bond_distance
O1 C8 1.228(3)
O2 C12 1.186(3)
O3 C12 1.315(3)
O3 C13 1.466(4)
C1 C2 1.375(4)
C1 C6 1.385(3)
C1 H1 0.9300
C2 C3 1.372(4)
C2 H2 0.9300
C3 C4 1.370(4)
C3 H3 0.9300
C4 C5 1.371(4)
C4 H4 0.9300
C5 C6 1.381(3)
C5 H5 0.9300
C6 C7 1.479(3)
C7 C10 1.320(3)
C7 N1 1.428(2)
C8 N1 1.340(3)
C8 C9 1.507(3)
C9 H9A 0.9600
C9 H9B 0.9600
C9 H9C 0.9600
C10 C11 1.484(3)
C10 H10 0.9300
C11 C12 1.493(3)
C11 H11A 0.9700
C11 H11B 0.9700
C13 C14 1.150(7)
C13 H13 0.9300
C14 H14A 0.9300
C14 H14B 0.9300
N1 H1A 0.8600

loop_
_geom_torsion_atom_site_label_1
_geom_torsion_atom_site_label_2
_geom_torsion_atom_site_label_3
_geom_torsion_atom_site_label_4
_geom_torsion
C6 C1 C2 C3 0.1(5)
C1 C2 C3 C4 0.9(5)
C2 C3 C4 C5 -0.3(5)
C3 C4 C5 C6 -1.3(4)
C4 C5 C6 C1 2.1(4)
C4 C5 C6 C7 -176.6(2)
C2 C1 C6 C5 -1.5(4)
C2 C1 C6 C7 177.2(3)
C5 C6 C7 C10 143.8(2)
C1 C6 C7 C10 -34.9(3)
C5 C6 C7 N1 -36.2(3)
C1 C6 C7 N1 145.2(2)
N1 C7 C10 C11 -4.3(4)
C6 C7 C10 C11 175.7(2)
C7 C10 C11 C12 -157.5(3)
C13 O3 C12 O2 1.4(6)
C13 O3 C12 C11 178.2(4)
C10 C11 C12 O2 -6.7(5)
C10 C11 C12 O3 176.8(3)
C12 O3 C13 C14 157.3(8)
O1 C8 N1 C7 -2.0(4)
C9 C8 N1 C7 178.5(2)
C10 C7 N1 C8 -54.7(3)
C6 C7 N1 C8 125.3(2)
